data_7027805
loop_
_publ_author_name
'Maekawa, Masahiko'
'Sugimoto, Kunihisa'
'Kuroda-Sowa, Takayoshi'
'Suenaga, Yusaku'
'Munakata, Megumu'

_publ_section_title
;
 Syntheses and structures of dinuclear rhodium(I) complexes and 1-D
 zigzag-chain rhodium(I) co-ordination polymers bridged by rod-like
 bidentate nitrogen ligands&#x200A;&#x2020;
;
_journal_issue 24
_journal_name_full 'Journal of the Chemical Society, Dalton Transactions'
_journal_page_first 4357
_journal_paper_doi 10.1039/a907577a
_journal_year 1999
_chemical_formula_sum 'C25 H26 B F4 N2 O Rh'
_chemical_formula_weight 560.20
_space_group_IT_number 14
_symmetry_cell_setting monoclinic
_symmetry_Int_Tables_number 14
_symmetry_space_group_name_Hall '-P 2ybc'
_symmetry_space_group_name_H-M 'P 1 21/c 1'
_cell_angle_alpha 90
_cell_angle_beta 95.24(3)
_cell_angle_gamma 90
_cell_formula_units_Z 4
_cell_length_a 14.38(5)
_cell_length_b 10.14(4)
_cell_length_c 17.62(2)
_cell_measurement_reflns_used 5858
_cell_measurement_temperature 296.2
_cell_measurement_theta_max 27.5
_cell_volume 2558(14)
_computing_data_reduction 'teXsan Ver. 1.10'
_computing_publication_material 'teXsan Ver. 1.10'
_computing_structure_refinement 'teXsan Ver. 1.10'
_computing_structure_solution SAPI91
_diffrn_measurement_device_type 'Quantum CCD/Rigaku AFC7'
_diffrn_measurement_method \w
_diffrn_radiation_type 'Mo K\a'
_diffrn_radiation_wavelength 0.7107
_diffrn_reflns_limit_h_max 18
_diffrn_reflns_limit_h_min 0
_diffrn_reflns_limit_k_max 13
_diffrn_reflns_limit_k_min 0
_diffrn_reflns_limit_l_max 22
_diffrn_reflns_limit_l_min -22
_diffrn_reflns_number 5858
_exptl_absorpt_coefficient_mu 0.714
_exptl_absorpt_correction_type none
_exptl_crystal_colour yellow
_exptl_crystal_density_diffrn 1.455
_exptl_crystal_density_method 'not measured'
_exptl_crystal_description brick
_exptl_crystal_size_max 0.300
_exptl_crystal_size_mid 0.200
_exptl_crystal_size_min 0.200
_refine_diff_density_max 0.97
_refine_diff_density_min -0.63
_refine_ls_extinction_method none
_refine_ls_goodness_of_fit_ref 1.714
_refine_ls_hydrogen_treatment noref
_refine_ls_number_parameters 307
_refine_ls_number_reflns 5839
_refine_ls_R_factor_gt 0.0514
_refine_ls_shift/su_max 0.0030
_refine_ls_structure_factor_coef Fsqd
_refine_ls_weighting_details 'w = 1/[\s^2^(Fo^2^) + (0.06000(Max(Fo^2^,0) + 2Fc^2^)/3)^2^]'
_refine_ls_weighting_scheme calc
_refine_ls_wR_factor_ref 0.1430
_reflns_number_gt 4698
_reflns_number_total 0
_reflns_threshold_expression F^2^>2.0\s(F^2^)
_cod_data_source_file 907577asup1.cif
_cod_data_source_block rh-2bpbd-bf4.cif
_cod_original_cell_volume 2557(11)
_cod_original_formula_sum 'C25 H26 B F4 N2 O Rh '
_cod_database_code 7027805

loop_
_symmetry_equiv_pos_as_xyz
x,y,z
-x,1/2+y,1/2-z
-x,-y,-z
x,1/2-y,1/2+z

loop_
_atom_site_label
_atom_site_type_symbol
_atom_site_fract_x
_atom_site_fract_y
_atom_site_fract_z
_atom_site_U_iso_or_equiv
_atom_site_adp_type
_atom_site_occupancy
_atom_site_calc_flag
Rh(1) Rh 0.14895(2) 0.22887(3) 0.90039(2) 0.03758(9) Uani 1.00 d
F(1) F 0.5527(3) 0.1255(5) 0.2044(3) 0.150(2) Uani 1.00 d
F(2) F 0.6807(4) 0.000(1) 0.2084(6) 0.290(5) Uani 1.00 d
F(3) F 0.5559(7) -0.0771(7) 0.2076(6) 0.259(5) Uani 1.00 d
F(4) F 0.6003(9) 0.039(1) 0.1132(4) 0.342(6) Uani 1.00 d
O(1) O 0.7502(9) 0.177(2) 0.4618(10) 0.309(8) Uani 1.00 d
N(1) N 0.2296(2) 0.3828(3) 0.8596(2) 0.0427(8) Uani 1.00 d
N(2) N 0.2362(2) 0.2437(3) 1.0030(2) 0.0498(9) Uani 1.00 d
C(1) C 0.3114(3) 0.3526(4) 0.8323(3) 0.056(1) Uani 1.00 d
C(2) C 0.3712(4) 0.4463(6) 0.8078(3) 0.075(2) Uani 1.00 d
C(3) C 0.3468(4) 0.5735(6) 0.8108(4) 0.082(2) Uani 1.00 d
C(4) C 0.2619(4) 0.6084(5) 0.8400(4) 0.078(2) Uani 1.00 d
C(5) C 0.2066(3) 0.5100(4) 0.8630(2) 0.049(1) Uani 1.00 d
C(6) C 0.1164(3) 0.5403(4) 0.8887(2) 0.051(1) Uani 1.00 d
C(7) C 0.0418(3) 0.5702(4) 0.9055(2) 0.051(1) Uani 1.00 d
C(8) C -0.0468(3) 0.6059(4) 0.9209(2) 0.052(1) Uani 1.00 d
C(9) C -0.1233(3) 0.6394(5) 0.9320(2) 0.055(1) Uani 1.00 d
C(10) C 0.2173(3) 0.3116(5) 1.0653(2) 0.051(1) Uani 1.00 d
C(11) C 0.2818(3) 0.3315(6) 1.1260(3) 0.070(2) Uani 1.00 d
C(12) C 0.3694(4) 0.2731(7) 1.1253(4) 0.081(2) Uani 1.00 d
C(13) C 0.3870(3) 0.1989(7) 1.0642(3) 0.084(2) Uani 1.00 d
C(14) C 0.3206(3) 0.1857(6) 1.0044(3) 0.069(1) Uani 1.00 d
C(15) C 0.0443(4) 0.2518(4) 0.8087(3) 0.057(1) Uani 1.00 d
C(16) C -0.0502(4) 0.2221(7) 0.8360(4) 0.094(2) Uani 1.00 d
C(17) C -0.0491(3) 0.1359(6) 0.9045(4) 0.086(2) Uani 1.00 d
C(18) C 0.0424(3) 0.1174(4) 0.9467(2) 0.054(1) Uani 1.00 d
C(19) C 0.1111(3) 0.0320(4) 0.9263(3) 0.063(1) Uani 1.00 d
C(20) C 0.1069(6) -0.0490(5) 0.8548(5) 0.114(3) Uani 1.00 d
C(21) C 0.0946(5) 0.0190(5) 0.7835(4) 0.090(2) Uani 1.00 d
C(22) C 0.1092(3) 0.1643(5) 0.7873(2) 0.057(1) Uani 1.00 d
C(23) C 0.660(2) 0.330(3) 0.391(2) 0.38(2) Uani 1.00 d
C(24) C 0.6778(9) 0.229(2) 0.4437(8) 0.225(8) Uani 1.00 d
C(25) C 0.594(1) 0.135(2) 0.458(1) 0.29(1) Uani 1.00 d
B(1) B 0.6006(5) 0.0283(7) 0.1841(4) 0.085(2) Uani 1.00 d
H(1) H 0.3292 0.2583 0.8312 0.0657 Uiso 1.00 calc
H(2) H 0.4356 0.4159 0.7843 0.0657 Uiso 1.00 calc
H(3) H 0.3747 0.6446 0.7847 0.0657 Uiso 1.00 calc
H(4) H 0.2432 0.6996 0.8520 0.0657 Uiso 1.00 calc
H(5) H 0.2671 0.3964 1.1719 0.0657 Uiso 1.00 calc
H(6) H 0.4212 0.2604 1.1707 0.0657 Uiso 1.00 calc
H(7) H 0.4602 0.1703 1.0604 0.0657 Uiso 1.00 calc
H(8) H 0.3296 0.1332 0.9581 0.0657 Uiso 1.00 calc
H(9) H 0.0466 0.3517 0.7927 0.0657 Uiso 1.00 calc
H(10) H -0.0861 0.1754 0.7942 0.0657 Uiso 1.00 calc
H(11) H -0.1076 0.2469 0.8115 0.0657 Uiso 1.00 calc
H(12) H -0.0629 0.0532 0.8696 0.0657 Uiso 1.00 calc
H(13) H -0.1032 0.1178 0.9282 0.0657 Uiso 1.00 calc
H(14) H 0.0441 0.1416 1.0016 0.0657 Uiso 1.00 calc
H(15) H 0.1723 -0.0085 0.9757 0.0657 Uiso 1.00 calc
H(16) H 0.1598 -0.1069 0.8474 0.0657 Uiso 1.00 calc
H(17) H 0.0866 -0.1343 0.8692 0.0657 Uiso 1.00 calc
H(18) H 0.1314 -0.0249 0.7450 0.0657 Uiso 1.00 calc
H(19) H 0.0221 -0.0049 0.7624 0.0657 Uiso 1.00 calc
H(20) H 0.1652 0.2041 0.7572 0.0657 Uiso 1.00 calc

loop_
_atom_site_aniso_label
_atom_site_aniso_U_11
_atom_site_aniso_U_22
_atom_site_aniso_U_33
_atom_site_aniso_U_12
_atom_site_aniso_U_13
_atom_site_aniso_U_23
Rh(1) 0.0365(2) 0.0356(2) 0.0414(2) 0.0028(1) 0.0074(1) 0.0023(1)
F(1) 0.136(4) 0.112(4) 0.203(5) 0.038(3) 0.032(3) -0.025(3)
F(2) 0.092(4) 0.43(1) 0.35(1) 0.093(6) 0.039(5) 0.21(1)
F(3) 0.33(1) 0.117(5) 0.34(1) -0.020(6) 0.063(9) 0.005(6)
F(4) 0.44(1) 0.49(2) 0.115(5) 0.27(1) 0.097(7) 0.052(7)
O(1) 0.152(9) 0.44(2) 0.34(2) -0.01(1) 0.05(1) 0.07(2)
N(1) 0.037(2) 0.039(2) 0.053(2) 0.001(1) 0.011(1) 0.001(1)
N(2) 0.036(2) 0.069(2) 0.045(2) 0.011(1) 0.007(1) -0.001(1)
C(1) 0.042(2) 0.051(2) 0.080(3) 0.002(2) 0.025(2) -0.004(2)
C(2) 0.056(3) 0.074(3) 0.101(4) 0.000(2) 0.034(3) -0.006(3)
C(3) 0.072(3) 0.071(3) 0.108(4) -0.017(3) 0.033(3) 0.010(3)
C(4) 0.062(3) 0.046(2) 0.132(5) -0.006(2) 0.032(3) 0.002(3)
C(5) 0.041(2) 0.043(2) 0.064(2) 0.003(2) 0.013(2) 0.000(2)
C(6) 0.048(2) 0.045(2) 0.062(2) 0.006(2) 0.010(2) -0.001(2)
C(7) 0.048(2) 0.047(2) 0.060(2) 0.003(2) 0.014(2) -0.004(2)
C(8) 0.050(2) 0.054(2) 0.053(2) 0.008(2) 0.009(2) -0.005(2)
C(9) 0.054(2) 0.069(3) 0.043(2) 0.009(2) 0.009(2) -0.005(2)
C(10) 0.039(2) 0.071(3) 0.042(2) 0.004(2) 0.007(2) -0.001(2)
C(11) 0.056(3) 0.105(4) 0.048(2) 0.002(3) 0.004(2) -0.002(2)
C(12) 0.049(3) 0.128(5) 0.063(3) 0.004(3) -0.007(2) 0.014(3)
C(13) 0.041(3) 0.136(5) 0.076(3) 0.025(3) 0.005(2) 0.019(3)
C(14) 0.050(3) 0.096(3) 0.062(3) 0.029(3) 0.012(2) 0.001(3)
C(15) 0.054(3) 0.063(3) 0.052(2) -0.001(2) -0.008(2) 0.015(2)
C(16) 0.039(3) 0.138(6) 0.100(4) -0.008(3) -0.011(3) 0.052(4)
C(17) 0.046(3) 0.104(4) 0.105(4) -0.019(3) -0.002(3) 0.038(3)
C(18) 0.055(2) 0.051(2) 0.059(2) -0.005(2) 0.016(2) 0.013(2)
C(19) 0.069(3) 0.037(2) 0.086(3) -0.002(2) 0.016(2) 0.019(2)
C(20) 0.175(7) 0.030(2) 0.147(6) -0.010(3) 0.066(6) -0.011(3)
C(21) 0.116(5) 0.055(3) 0.096(4) -0.017(3) -0.006(4) -0.028(3)
C(22) 0.063(3) 0.061(3) 0.046(2) -0.014(2) -0.002(2) -0.008(2)
C(23) 0.44(4) 0.31(3) 0.41(4) 0.17(3) 0.13(3) 0.10(3)
C(24) 0.080(7) 0.46(3) 0.131(10) 0.04(1) -0.009(7) -0.03(1)
C(25) 0.17(1) 0.36(3) 0.37(3) -0.08(2) 0.10(2) -0.10(2)
B(1) 0.082(4) 0.079(4) 0.097(5) 0.044(4) 0.032(4) 0.022(4)

loop_
_atom_type_symbol
_atom_type_description
_atom_type_scat_dispersion_real
_atom_type_scat_dispersion_imag
_atom_type_scat_source
Rh Rh -1.118 0.919
;International Tables for Crystallography
(1992, Vol. C, Tables 4.2.6.8 and 6.1.1.1)
;
F F 0.017 0.010
;International Tables for Crystallography
(1992, Vol. C, Tables 4.2.6.8 and 6.1.1.1)
;
O O 0.011 0.006
;International Tables for Crystallography
(1992, Vol. C, Tables 4.2.6.8 and 6.1.1.1)
;
N N 0.006 0.003
;International Tables for Crystallography
(1992, Vol. C, Tables 4.2.6.8 and 6.1.1.1)
;
C C 0.003 0.002
;International Tables for Crystallography
(1992, Vol. C, Tables 4.2.6.8 and 6.1.1.1)
;
B B 0.001 0.001
;International Tables for Crystallography
(1992, Vol. C, Tables 4.2.6.8 and 6.1.1.1)
;
H H 0.000 0.000
;International Tables for Crystallography
(1992, Vol. C, Table 6.1.1.2)
;

loop_
_geom_angle_atom_site_label_1
_geom_angle_atom_site_label_2
_geom_angle_atom_site_label_3
_geom_angle
_geom_angle_site_symmetry_2
_geom_angle_site_symmetry_3
_geom_angle_publ_flag
N(1) Rh(1) N(2) 86.4(2) 1_555 1_555 yes
N(1) Rh(1) C(15) 91.9(2) 1_555 1_555 yes
N(1) Rh(1) C(18) 164.2(1) 1_555 1_555 yes
N(1) Rh(1) C(19) 157.8(2) 1_555 1_555 yes
N(1) Rh(1) C(22) 91.0(2) 1_555 1_555 yes
N(2) Rh(1) C(15) 166.3(2) 1_555 1_555 yes
N(2) Rh(1) C(18) 95.8(2) 1_555 1_555 yes
N(2) Rh(1) C(19) 91.5(2) 1_555 1_555 yes
N(2) Rh(1) C(22) 156.0(2) 1_555 1_555 yes
C(15) Rh(1) C(18) 82.2(2) 1_555 1_555 yes
C(15) Rh(1) C(19) 95.1(2) 1_555 1_555 yes
C(15) Rh(1) C(22) 37.6(2) 1_555 1_555 yes
C(18) Rh(1) C(19) 38.0(2) 1_555 1_555 yes
C(18) Rh(1) C(22) 93.1(2) 1_555 1_555 yes
C(19) Rh(1) C(22) 81.9(2) 1_555 1_555 yes
Rh(1) N(1) C(1) 118.6(3) 1_555 1_555 yes
Rh(1) N(1) C(5) 123.6(3) 1_555 1_555 yes
C(1) N(1) C(5) 117.6(3) 1_555 1_555 yes
Rh(1) N(2) C(10) 126.0(3) 1_555 1_555 yes
Rh(1) N(2) C(14) 116.6(3) 1_555 1_555 yes
C(10) N(2) C(14) 117.3(4) 1_555 1_555 yes
N(1) C(1) C(2) 123.1(4) 1_555 1_555 yes
N(1) C(1) H(1) 117.5 1_555 1_555 no
C(2) C(1) H(1) 119.4 1_555 1_555 no
C(1) C(2) C(3) 118.5(5) 1_555 1_555 yes
C(1) C(2) H(2) 119.9 1_555 1_555 no
C(3) C(2) H(2) 121.5 1_555 1_555 no
C(2) C(3) C(4) 119.7(4) 1_555 1_555 yes
C(2) C(3) H(3) 125.4 1_555 1_555 no
C(4) C(3) H(3) 113.5 1_555 1_555 no
C(3) C(4) C(5) 118.2(4) 1_555 1_555 yes
C(3) C(4) H(4) 124.8 1_555 1_555 no
C(5) C(4) H(4) 116.3 1_555 1_555 no
N(1) C(5) C(4) 122.8(4) 1_555 1_555 yes
N(1) C(5) C(6) 116.9(3) 1_555 1_555 yes
C(4) C(5) C(6) 120.2(4) 1_555 1_555 yes
C(5) C(6) C(7) 175.6(5) 1_555 1_555 yes
C(6) C(7) C(8) 176.8(5) 1_555 1_555 yes
C(7) C(8) C(9) 177.7(5) 1_555 1_555 yes
C(8) C(9) C(10) 171.8(4) 1_555 3_567 yes
N(2) C(10) C(9) 117.5(4) 1_555 3_567 yes
N(2) C(10) C(11) 122.8(4) 1_555 1_555 yes
C(9) C(10) C(11) 119.6(4) 3_567 1_555 yes
C(10) C(11) C(12) 118.8(5) 1_555 1_555 yes
C(10) C(11) H(5) 120.8 1_555 1_555 no
C(12) C(11) H(5) 120.4 1_555 1_555 no
C(11) C(12) C(13) 118.5(5) 1_555 1_555 yes
C(11) C(12) H(6) 128.6 1_555 1_555 no
C(13) C(12) H(6) 111.5 1_555 1_555 no
C(12) C(13) C(14) 120.0(5) 1_555 1_555 yes
C(12) C(13) H(7) 116.4 1_555 1_555 no
C(14) C(13) H(7) 122.2 1_555 1_555 no
N(2) C(14) C(13) 122.5(5) 1_555 1_555 yes
N(2) C(14) H(8) 113.9 1_555 1_555 no
C(13) C(14) H(8) 123.6 1_555 1_555 no
Rh(1) C(15) C(16) 109.4(4) 1_555 1_555 yes
Rh(1) C(15) C(22) 71.6(3) 1_555 1_555 yes
Rh(1) C(15) H(9) 105.8 1_555 1_555 no
C(16) C(15) C(22) 127.9(5) 1_555 1_555 yes
C(16) C(15) H(9) 109.2 1_555 1_555 no
C(22) C(15) H(9) 120.8 1_555 1_555 no
C(15) C(16) C(17) 115.6(4) 1_555 1_555 yes
C(15) C(16) H(10) 106.5 1_555 1_555 no
C(15) C(16) H(11) 125.7 1_555 1_555 no
C(17) C(16) H(10) 106.9 1_555 1_555 no
C(17) C(16) H(11) 118.5 1_555 1_555 no
H(10) C(16) H(11) 53.0 1_555 1_555 no
C(16) C(17) C(18) 115.4(4) 1_555 1_555 yes
C(16) C(17) H(12) 90.4 1_555 1_555 no
C(16) C(17) H(13) 122.0 1_555 1_555 no
C(18) C(17) H(12) 107.9 1_555 1_555 no
C(18) C(17) H(13) 119.7 1_555 1_555 no
H(12) C(17) H(13) 89.1 1_555 1_555 no
Rh(1) C(18) C(17) 112.6(3) 1_555 1_555 yes
Rh(1) C(18) C(19) 71.2(3) 1_555 1_555 yes
Rh(1) C(18) H(14) 106.7 1_555 1_555 no
C(17) C(18) C(19) 125.3(5) 1_555 1_555 yes
C(17) C(18) H(14) 113.8 1_555 1_555 no
C(19) C(18) H(14) 116.8 1_555 1_555 no
Rh(1) C(19) C(18) 70.8(3) 1_555 1_555 yes
Rh(1) C(19) C(20) 109.0(3) 1_555 1_555 yes
Rh(1) C(19) H(15) 106.2 1_555 1_555 no
C(18) C(19) C(20) 125.8(6) 1_555 1_555 yes
C(18) C(19) H(15) 119.9 1_555 1_555 no
C(20) C(19) H(15) 112.1 1_555 1_555 no
C(19) C(20) C(21) 117.8(4) 1_555 1_555 yes
C(19) C(20) H(16) 117.9 1_555 1_555 no
C(19) C(20) H(17) 105.3 1_555 1_555 no
C(21) C(20) H(16) 102.0 1_555 1_555 no
C(21) C(20) H(17) 130.8 1_555 1_555 no
H(16) C(20) H(17) 75.6 1_555 1_555 no
C(20) C(21) C(22) 115.6(5) 1_555 1_555 yes
C(20) C(21) H(18) 110.5 1_555 1_555 no
C(20) C(21) H(19) 103.2 1_555 1_555 no
C(22) C(21) H(18) 112.9 1_555 1_555 no
C(22) C(21) H(19) 111.0 1_555 1_555 no
H(18) C(21) H(19) 102.4 1_555 1_555 no
Rh(1) C(22) C(15) 70.9(3) 1_555 1_555 yes
Rh(1) C(22) C(21) 111.8(4) 1_555 1_555 yes
Rh(1) C(22) H(20) 101.3 1_555 1_555 no
C(15) C(22) C(21) 124.0(5) 1_555 1_555 yes
C(15) C(22) H(20) 116.8 1_555 1_555 no
C(21) C(22) H(20) 117.1 1_555 1_555 no
O(1) C(24) C(23) 127(2) 1_555 1_555 yes
O(1) C(24) C(25) 110(2) 1_555 1_555 yes
C(23) C(24) C(25) 116(1) 1_555 1_555 yes
F(1) B(1) F(2) 126(1) 1_555 1_555 yes
F(1) B(1) F(3) 104.2(7) 1_555 1_555 yes
F(1) B(1) F(4) 105.2(7) 1_555 1_555 yes
F(2) B(1) F(3) 99.6(8) 1_555 1_555 yes
F(2) B(1) F(4) 106.6(8) 1_555 1_555 yes
F(3) B(1) F(4) 114(1) 1_555 1_555 yes
N(1) Rh(1) N(2) 86.4(2) 1_555 1_555 yes
N(1) Rh(1) C(15) 91.9(2) 1_555 1_555 yes
N(1) Rh(1) C(18) 164.2(1) 1_555 1_555 yes
N(1) Rh(1) C(22) 91.0(2) 1_555 1_555 yes
N(1) Rh(1) C(19) 157.8(2) 1_555 1_555 yes
N(2) Rh(1) C(15) 166.3(2) 1_555 1_555 yes
N(2) Rh(1) C(18) 95.8(2) 1_555 1_555 yes
N(2) Rh(1) C(22) 156.0(2) 1_555 1_555 yes
N(2) Rh(1) C(19) 91.5(2) 1_555 1_555 yes
C(15) Rh(1) C(18) 82.2(2) 1_555 1_555 yes
C(15) Rh(1) C(22) 37.6(2) 1_555 1_555 yes
C(15) Rh(1) C(19) 95.1(2) 1_555 1_555 yes
C(18) Rh(1) C(22) 93.1(2) 1_555 1_555 yes
C(18) Rh(1) C(19) 38.0(2) 1_555 1_555 yes
C(22) Rh(1) C(19) 81.9(2) 1_555 1_555 yes

loop_
_geom_bond_atom_site_label_1
_geom_bond_atom_site_label_2
_geom_bond_distance
_geom_bond_site_symmetry_2
_geom_bond_publ_flag
Rh(1) N(1) 2.109(4) . yes
Rh(1) N(2) 2.110(4) . yes
Rh(1) C(15) 2.117(6) . yes
Rh(1) C(18) 2.125(5) . yes
Rh(1) C(19) 2.129(4) . yes
Rh(1) C(22) 2.125(4) . yes
F(1) B(1) 1.273(7) . yes
F(2) B(1) 1.225(9) . yes
F(3) B(1) 1.33(1) . yes
F(4) B(1) 1.254(9) . yes
O(1) C(24) 1.18(2) . yes
N(1) C(1) 1.346(6) . yes
N(1) C(5) 1.335(5) . yes
N(2) C(10) 1.344(5) . yes
N(2) C(14) 1.346(6) . yes
C(1) C(2) 1.377(7) . yes
C(1) H(1) 0.991 . no
C(2) C(3) 1.339(8) . yes
C(2) H(2) 1.091 . no
C(3) C(4) 1.411(8) . yes
C(3) H(3) 0.963 . no
C(4) C(5) 1.360(6) . yes
C(4) H(4) 0.991 . no
C(5) C(6) 1.445(7) . yes
C(6) C(7) 1.178(6) . yes
C(7) C(8) 1.376(7) . yes
C(8) C(9) 1.183(6) . yes
C(9) C(10) 1.445(7) 3_567 yes
C(10) C(11) 1.364(6) . yes
C(11) C(12) 1.393(8) . yes
C(11) H(5) 1.080 . no
C(12) C(13) 1.355(9) . yes
C(12) H(6) 1.051 . no
C(13) C(14) 1.362(8) . yes
C(13) H(7) 1.100 . no
C(14) H(8) 0.993 . no
C(15) C(16) 1.512(9) . yes
C(15) C(22) 1.365(7) . yes
C(15) H(9) 1.053 . no
C(16) C(17) 1.489(8) . yes
C(16) H(10) 0.983 . no
C(16) H(11) 0.931 . no
C(17) C(18) 1.463(8) . yes
C(17) H(12) 1.048 . no
C(17) H(13) 0.933 . no
C(18) C(19) 1.385(6) . yes
C(18) H(14) 0.997 . no
C(19) C(20) 1.499(8) . yes
C(19) H(15) 1.250 . no
C(20) C(21) 1.430(10) . yes
C(20) H(16) 0.980 . no
C(20) H(17) 0.954 . no
C(21) C(22) 1.488(7) . yes
C(21) H(18) 1.002 . no
C(21) H(19) 1.101 . no
C(22) H(20) 1.083 . no
C(23) C(24) 1.39(3) . yes
C(24) C(25) 1.57(2) . yes

loop_
_geom_contact_atom_site_label_1
_geom_contact_atom_site_label_2
_geom_contact_distance
_geom_contact_site_symmetry_2
F(1) C(12) 3.23(1) 1_554
F(1) C(13) 3.355(9) 1_554
F(1) C(2) 3.394(10) 4_554
F(1) C(3) 3.398(8) 3_666
F(2) C(21) 3.23(1) 3_656
F(2) C(11) 3.381(9) 2_646
F(2) C(20) 3.38(1) 3_656
F(2) C(22) 3.44(1) 3_656
F(3) C(12) 3.40(1) 2_646
F(3) C(1) 3.490(10) 3_656
F(3) C(23) 3.54(4) 2_645
F(3) C(2) 3.58(1) 4_554
F(4) C(14) 3.35(1) 3_656
F(4) C(13) 3.51(1) 1_554
O(1) C(6) 3.41(2) 2_646
O(1) C(5) 3.53(2) 2_646
O(1) C(4) 3.58(2) 2_646
C(18) C(18) 3.333(8) 3_557
